data_7209363
loop_
_publ_author_name
'Niess, N.'
'Schaefer, H.'
'Doerrscheidt, W.'

_publ_section_title
;
 Neue Verbindungen A B2 X2 (A= Erdalkalimetall, B= Uebergangselement, X=
 Element(IV)) im ThCr2Si2-Typ
;
_journal_name_full
;
Zeitschrift fuer Naturforschung, Teil B. Anorganische Chemie, Organische
 Chemie (2,1947-32,1977)
;
_journal_page_first 890
_journal_page_last 891
_journal_volume 31
_journal_year 1976
_chemical_formula_sum 'Ag2 Sn2 Sr'
_chemical_name_systematic 'Sr Ag2 Sn2'
_space_group_IT_number 139
_symmetry_space_group_name_Hall '-I 4 2'
_symmetry_space_group_name_H-M 'I 4/m m m'
_cell_angle_alpha 90
_cell_angle_beta 90
_cell_angle_gamma 90
_cell_formula_units_Z 2
_cell_length_a 4.67
_cell_length_b 4.67
_cell_length_c 11.73
_cell_volume 255.818
_citation_journal_id_ASTM ZENBAX
_cod_data_source_file silver2-3_195.cif
_cod_data_source_block Ag2Sn2Sr1
_cod_original_cell_volume 255.8184
_cod_original_formula_sum 'Ag2 Sn2 Sr1'
_cod_database_code 7209363

loop_
_symmetry_equiv_pos_as_xyz
x,y,z
-y,x,z
-x,-y,z
y,-x,z
x,-y,-z
y,x,-z
-x,y,-z
-y,-x,-z
-x,-y,-z
y,-x,-z
x,y,-z
-y,x,-z
-x,y,z
-y,-x,z
x,-y,z
y,x,z
x+1/2,y+1/2,z+1/2
-y+1/2,x+1/2,z+1/2
-x+1/2,-y+1/2,z+1/2
y+1/2,-x+1/2,z+1/2
x+1/2,-y+1/2,-z+1/2
y+1/2,x+1/2,-z+1/2
-x+1/2,y+1/2,-z+1/2
-y+1/2,-x+1/2,-z+1/2
-x+1/2,-y+1/2,-z+1/2
y+1/2,-x+1/2,-z+1/2
x+1/2,y+1/2,-z+1/2
-y+1/2,x+1/2,-z+1/2
-x+1/2,y+1/2,z+1/2
-y+1/2,-x+1/2,z+1/2
x+1/2,-y+1/2,z+1/2
y+1/2,x+1/2,z+1/2

loop_
_atom_site_label
_atom_site_type_symbol
_atom_site_fract_x
_atom_site_fract_y
_atom_site_fract_z
_atom_site_occupancy
_atom_site_U_iso_or_equiv
Sr1 Sr+2 0 0 0 1 0.0
Sn1 Sn-4 0 0 0.381 1 0.0
Ag1 Ag+3 0 0.5 0.25 1 0.0
